data_4513719
loop_
_publ_author_name
'Dar, Ajaz A.'
'Enjamuri, Nagasuresh'
'Shadab, Md'
'Ali, Nahid'
'Khan, Abu T.'

_publ_section_title
;
 Synthesis of Unsymmetrical Sulfides and Their Oxidation to Sulfones to
 Discover Potent Antileishmanial Agents.
;
_journal_issue 11
_journal_name_full 'ACS combinatorial science'
_journal_page_first 671
_journal_page_last 681
_journal_paper_doi 10.1021/acscombsci.5b00044
_journal_volume 17
_journal_year 2015
_chemical_formula_sum 'C19 H20 O2 S'
_chemical_formula_weight 312.432
_space_group_IT_number 14
_symmetry_Int_Tables_number 14
_symmetry_space_group_name_Hall '-P 2ybc'
_symmetry_space_group_name_H-M 'P 1 21/c 1'
_audit_creation_date 2015-02-19
_audit_creation_method SHELXL-97
_audit_update_record 2015-02-19
_cell_angle_alpha 90.000
_cell_angle_beta 106.442(15)
_cell_angle_gamma 90.000
_cell_formula_units_Z 4
_cell_length_a 16.054(3)
_cell_length_b 5.3498(6)
_cell_length_c 20.105(3)
_cell_volume 1656.1(5)
_refine_ls_R_factor_all 0.270
_cod_data_source_file co5b00044_si_003.cif
_cod_data_source_block AD_71
_cod_original_cell_volume 1656.1(4)
_cod_original_sg_symbol_Hall -P_2ybc
_cod_original_formula_sum 'S O2 C19 H20'
_cod_database_code 4513719

loop_
_symmetry_equiv_pos_site_id
_symmetry_equiv_pos_as_xyz
1 x,y,z
2 -x,0.500+y,0.500-z
3 -x,-y,-z
4 x,0.500-y,0.500+z

loop_
_atom_site_aniso_label
_atom_site_aniso_U_11
_atom_site_aniso_U_22
_atom_site_aniso_U_33
_atom_site_aniso_U_12
_atom_site_aniso_U_13
_atom_site_aniso_U_23
S1 0.115(3) 0.0302(14) 0.0485(17) -0.0068(13) 0.0466(17) -0.0092(10)
O1 0.116(7) 0.029(3) 0.061(4) 0.004(4) 0.044(4) -0.005(3)
C6 0.113(9) 0.023(4) 0.028(5) -0.011(5) 0.030(5) -0.006(4)
C3 0.087(7) 0.021(4) 0.042(5) -0.015(5) 0.033(5) -0.012(4)
C7 0.097(9) 0.022(4) 0.036(5) -0.002(5) 0.032(5) 0.003(4)
O2 0.090(6) 0.055(5) 0.088(6) 0.011(4) 0.040(5) 0.007(4)
C14 0.156(14) 0.040(6) 0.044(6) -0.015(7) 0.059(8) -0.023(5)
C12 0.076(8) 0.034(5) 0.039(5) 0.007(5) 0.018(5) 0.009(4)
C9 0.082(8) 0.043(6) 0.054(6) -0.010(6) 0.030(6) 0.013(5)
C10 0.101(10) 0.044(6) 0.057(6) 0.010(6) 0.041(6) 0.002(5)
C8 0.101(9) 0.028(5) 0.068(7) 0.013(6) 0.052(7) 0.016(5)
C16 0.114(12) 0.071(8) 0.047(6) 0.040(9) 0.008(7) -0.013(6)
C19 0.103(10) 0.051(6) 0.063(6) -0.010(6) 0.048(7) -0.002(5)
C1 0.113(10) 0.059(6) 0.037(5) -0.008(7) 0.017(6) 0.000(5)
C17 0.139(13) 0.060(8) 0.045(7) 0.003(9) 0.032(8) 0.003(6)
C2 0.140(12) 0.033(5) 0.044(5) -0.005(6) 0.058(7) 0.000(5)
C5 0.156(13) 0.034(5) 0.117(9) 0.000(7) 0.113(10) 0.015(6)
C18 0.201(18) 0.058(7) 0.069(8) -0.011(10) 0.078(11) 0.006(7)
C4 0.120(11) 0.026(5) 0.058(6) 0.005(6) 0.051(7) -0.002(5)
C13 0.157(13) 0.050(6) 0.054(6) -0.013(7) 0.067(8) -0.012(6)
C15 0.104(11) 0.066(8) 0.056(7) -0.018(8) 0.031(7) -0.021(6)
C11 0.132(12) 0.027(5) 0.068(7) 0.022(6) 0.053(8) 0.010(5)

loop_
_atom_site_label
_atom_site_type_symbol
_atom_site_fract_x
_atom_site_fract_y
_atom_site_fract_z
_atom_site_occupancy
_atom_site_symmetry_multiplicity
_atom_site_Wyckoff_symbol
_atom_site_calc_flag
_atom_site_thermal_displace_type
_atom_site_U_iso_or_equiv
S1 S 0.7134(2) 0.3983(4) 0.7624(1) 1.000 4 e d Uani 0.0599(12)
O1 O 0.6442(6) -0.1664(12) 0.5800(4) 1.000 4 e d Uani 0.065(2)
C6 C 0.7124(8) 0.1529(16) 0.6974(4) 1.000 4 e d Uani 0.053(3)
H6 H 0.7020 -0.0093 0.7163 1.000 4 e calc Uiso 0.06300
C3 C 0.6351(7) 0.2186(15) 0.6380(4) 1.000 4 e d Uani 0.047(3)
H3 H 0.6426 0.3919 0.6249 1.000 4 e calc Uiso 0.05600
C7 C 0.7925(7) 0.1393(14) 0.6773(4) 1.000 4 e d Uani 0.049(3)
O2 O 0.4902(6) 0.3595(15) 0.6312(4) 1.000 4 e d Uani 0.075(2)
C14 C 0.8032(10) 0.1037(18) 0.8765(5) 1.000 4 e d Uani 0.074(4)
C12 C 0.8543(7) -0.0525(17) 0.7041(4) 1.000 4 e d Uani 0.049(3)
H12 H 0.8426 -0.1686 0.7347 1.000 4 e calc Uiso 0.05900
C9 C 0.8955(8) 0.2996(18) 0.6199(5) 1.000 4 e d Uani 0.058(3)
H9 H 0.9100 0.4211 0.5920 1.000 4 e calc Uiso 0.06900
C10 C 0.9517(8) 0.1052(18) 0.6434(5) 1.000 4 e d Uani 0.064(3)
H10 H 1.0030 0.0919 0.6308 1.000 4 e calc Uiso 0.07600
C8 C 0.8185(8) 0.3202(17) 0.6362(5) 1.000 4 e d Uani 0.060(3)
H8 H 0.7826 0.4566 0.6199 1.000 4 e calc Uiso 0.07200
C16 C 0.8878(10) -0.192(2) 0.9631(6) 1.000 4 e d Uani 0.080(4)
H16 H 0.9405 -0.2652 0.9863 1.000 4 e calc Uiso 0.09600
C19 C 0.7294(9) 0.025(2) 0.8888(5) 1.000 4 e d Uani 0.067(3)
H19 H 0.6764 0.0966 0.8656 1.000 4 e calc Uiso 0.08100
C1 C 0.5968(8) 0.182(2) 0.5042(5) 1.000 4 e d Uani 0.071(3)
H1A H 0.6407 0.2959 0.4988 1.000 4 e calc Uiso 0.10600
H1B H 0.5443 0.2725 0.5014 1.000 4 e calc Uiso 0.10600
H1C H 0.5859 0.0587 0.4681 1.000 4 e calc Uiso 0.10600
C17 C 0.8126(12) -0.271(2) 0.9766(6) 1.000 4 e d Uani 0.080(4)
H17 H 0.8146 -0.3901 1.0108 1.000 4 e calc Uiso 0.09600
C2 C 0.6273(9) 0.0553(18) 0.5734(5) 1.000 4 e d Uani 0.066(4)
C5 C 0.5285(10) -0.0219(17) 0.6931(7) 1.000 4 e d Uani 0.087(5)
H5A H 0.4670 -0.0503 0.6812 1.000 4 e calc Uiso 0.13100
H5B H 0.5503 0.0097 0.7419 1.000 4 e calc Uiso 0.13100
H5C H 0.5566 -0.1668 0.6813 1.000 4 e calc Uiso 0.13100
C18 C 0.7333(14) -0.170(2) 0.9381(7) 1.000 4 e d Uani 0.101(6)
H18 H 0.6820 -0.2317 0.9447 1.000 4 e calc Uiso 0.12100
C4 C 0.5467(9) 0.2023(17) 0.6531(5) 1.000 4 e d Uani 0.062(3)
C13 C 0.8054(9) 0.325(2) 0.8275(5) 1.000 4 e d Uani 0.079(4)
H13A H 0.8513 0.2921 0.8061 1.000 4 e calc Uiso 0.09500
H13B H 0.8222 0.4730 0.8561 1.000 4 e calc Uiso 0.09500
C15 C 0.8860(9) -0.004(2) 0.9153(6) 1.000 4 e d Uani 0.074(4)
H15 H 0.9374 0.0526 0.9080 1.000 4 e calc Uiso 0.08900
C11 C 0.9302(9) -0.0720(18) 0.6865(6) 1.000 4 e d Uani 0.071(4)
H11 H 0.9677 -0.2044 0.7035 1.000 4 e calc Uiso 0.08500

loop_
_atom_type_symbol
_atom_type_radius_bond
S 1.200
O 1.200
C 1.200
H 1.200

loop_
_geom_angle_atom_site_label_1
_geom_angle_atom_site_label_2
_geom_angle_atom_site_label_3
_geom_angle
_geom_angle_publ_flag
C13 S1 C6 102.12(44) no
C7 C6 C3 112.81(96) no
C7 C6 S1 113.59(65) no
C3 C6 S1 103.64(53) no
C6 C3 C4 115.59(96) no
C6 C3 C2 112.94(69) no
C4 C3 C2 105.98(83) no
C8 C7 C12 115.24(73) no
C8 C7 C6 124.05(92) no
C12 C7 C6 120.48(94) no
C19 C14 C15 119.73(138) no
C19 C14 C13 122.47(102) no
C15 C14 C13 117.52(88) no
C11 C12 C7 122.32(103) no
C8 C9 C10 121.95(112) no
C9 C10 C11 118.45(90) no
C9 C8 C7 121.45(104) no
C15 C16 C17 120.81(116) no
C14 C19 C18 119.25(112) no
C16 C17 C18 118.96(174) no
O1 C2 C1 123.12(89) no
O1 C2 C3 119.93(84) no
C1 C2 C3 116.94(78) no
C17 C18 C19 121.39(109) no
O2 C4 C5 119.96(87) no
O2 C4 C3 121.48(115) no
C5 C4 C3 118.49(98) no
C14 C13 S1 119.35(73) no
C16 C15 C14 119.70(101) no
C12 C11 C10 120.39(113) no

loop_
_geom_bond_atom_site_label_1
_geom_bond_atom_site_label_2
_geom_bond_distance
_geom_bond_publ_flag
S1 C13 1.7191(112) no
S1 C6 1.8487(90) no
O1 C2 1.2155(118) no
C6 C7 1.4548(175) no
C6 C3 1.5003(124) no
C3 C4 1.5355(189) no
C3 C2 1.5407(130) no
C7 C8 1.4103(142) no
C7 C12 1.4230(128) no
O2 C4 1.2238(140) no
C14 C19 1.3446(216) no
C14 C15 1.4562(179) no
C14 C13 1.547(15) no
C12 C11 1.3656(192) no
C9 C8 1.370(19) no
C9 C10 1.3702(147) no
C10 C11 1.3921(165) no
C16 C15 1.3857(165) no
C16 C17 1.3767(250) no
C19 C18 1.4281(167) no
C1 C2 1.4997(136) no
C17 C18 1.3979(237) no
C5 C4 1.5178(161) no
